data_7056074
loop_
_publ_author_name
'Panja, Anangamohan'
'Jana, Narayan Ch.'
'Adak, Sarmistha'
'Brand\~ao, Paula'
'Dlh\'a\<n, Lubor'
'Titi\<s, J\'an'
'Bo\<ca, Roman'

_publ_section_title
;
 The structure and magnetism of mono- and di-nuclear Ni(ii) complexes
 derived from {N3O}-donor Schiff base ligands
;
_journal_issue 8
_journal_name_full 'New J. Chem.'
_journal_page_first 3143
_journal_paper_doi 10.1039/C7NJ00158D
_journal_volume 41
_journal_year 2017
_chemical_formula_sum 'C22 H29 N3 Ni O3'
_chemical_formula_weight 442.17
_chemical_name_systematic
;
 ?
;
_space_group_IT_number 14
_symmetry_cell_setting monoclinic
_symmetry_space_group_name_Hall '-P 2ybc'
_symmetry_space_group_name_H-M 'P 1 21/c 1'
_atom_sites_solution_hydrogens geom
_atom_sites_solution_primary direct
_atom_sites_solution_secondary difmap
_audit_creation_method SHELXL-97
_audit_update_record
;
2017-01-13 deposited with the CCDC.
2017-03-16 downloaded from the CCDC.
;
_cell_angle_alpha 90.00
_cell_angle_beta 101.7440(10)
_cell_angle_gamma 90.00
_cell_formula_units_Z 4
_cell_length_a 8.0642(2)
_cell_length_b 15.4540(4)
_cell_length_c 17.5161(6)
_cell_measurement_reflns_used 538
_cell_measurement_temperature 150(2)
_cell_measurement_theta_max 26.90
_cell_measurement_theta_min 2.82
_cell_volume 2137.23(11)
_computing_cell_refinement 'Bruker Smart'
_computing_data_collection 'Bruker Smart'
_computing_data_reduction 'Bruker Saint'
_computing_molecular_graphics 'Platon (Spek, 2008)and Mercury (CCDC)'
_computing_publication_material 'SHELXL-2013 (Sheldrick,2013)'
_computing_structure_refinement 'SHELXL-2013 (Sheldrick,2013)'
_computing_structure_solution 'SHELXS-2013 (Sheldrick,2013)'
_diffrn_ambient_temperature 150(2)
_diffrn_measured_fraction_theta_full 0.998
_diffrn_measured_fraction_theta_max 0.998
_diffrn_measurement_device_type CCD
_diffrn_radiation_monochromator graphite
_diffrn_radiation_source 'fine-focus sealed tube'
_diffrn_radiation_type MoK\a
_diffrn_radiation_wavelength 0.71073
_diffrn_reflns_av_R_equivalents 0.0338
_diffrn_reflns_av_sigmaI/netI 0.0247
_diffrn_reflns_limit_h_max 11
_diffrn_reflns_limit_h_min -11
_diffrn_reflns_limit_k_max 21
_diffrn_reflns_limit_k_min -21
_diffrn_reflns_limit_l_max 23
_diffrn_reflns_limit_l_min -23
_diffrn_reflns_number 35679
_diffrn_reflns_theta_full 29.17
_diffrn_reflns_theta_max 29.17
_diffrn_reflns_theta_min 2.38
_exptl_absorpt_coefficient_mu 0.935
_exptl_absorpt_correction_T_max 0.9635
_exptl_absorpt_correction_T_min 0.8350
_exptl_absorpt_correction_type multi-scan
_exptl_absorpt_process_details sadabs
_exptl_crystal_colour green
_exptl_crystal_density_diffrn 1.377
_exptl_crystal_density_method 'not measured'
_exptl_crystal_description block
_exptl_crystal_F_000 940
_exptl_crystal_size_max 0.20
_exptl_crystal_size_mid 0.18
_exptl_crystal_size_min 0.04
_refine_diff_density_max 0.483
_refine_diff_density_min -0.245
_refine_diff_density_rms 0.060
_refine_ls_extinction_method none
_refine_ls_goodness_of_fit_ref 1.026
_refine_ls_hydrogen_treatment mixed
_refine_ls_matrix_type full
_refine_ls_number_parameters 268
_refine_ls_number_reflns 5749
_refine_ls_number_restraints 1
_refine_ls_restrained_S_all 1.026
_refine_ls_R_factor_all 0.0436
_refine_ls_R_factor_gt 0.0312
_refine_ls_shift/su_max 0.003
_refine_ls_shift/su_mean 0.000
_refine_ls_structure_factor_coef Fsqd
_refine_ls_weighting_details 'calc w=1/[\s^2^(Fo^2^)+(0.0327P)^2^+1.0851P] where P=(Fo^2^+2Fc^2^)/3'
_refine_ls_weighting_scheme calc
_refine_ls_wR_factor_gt 0.0699
_refine_ls_wR_factor_ref 0.0750
_reflns_number_gt 4789
_reflns_number_total 5749
_reflns_threshold_expression >2sigma(I)
_cod_data_source_file c7nj00158d2.cif
_cod_data_source_block compound-2
_cod_depositor_comments 'Adding full bibliography for 7056073--7056077.cif.'
_cod_original_sg_symbol_H-M P21/c
_cod_database_code 7056074

loop_
_symmetry_equiv_pos_as_xyz
'x, y, z'
'-x, y+1/2, -z+1/2'
'-x, -y, -z'
'x, -y-1/2, z-1/2'

loop_
_atom_site_label
_atom_site_type_symbol
_atom_site_fract_x
_atom_site_fract_y
_atom_site_fract_z
_atom_site_U_iso_or_equiv
_atom_site_adp_type
_atom_site_occupancy
_atom_site_symmetry_multiplicity
_atom_site_calc_flag
_atom_site_refinement_flags
Ni Ni 0.63310(2) 0.262849(12) 0.234078(10) 0.01880(6) Uani 1 1 d .
O1 O 0.45004(14) 0.29673(7) 0.14320(6) 0.0276(2) Uani 1 1 d .
C2 C 0.35078(18) 0.36221(10) 0.14541(9) 0.0248(3) Uani 1 1 d .
C3 C 0.2920(2) 0.41178(11) 0.07725(10) 0.0326(4) Uani 1 1 d .
H3 H 0.3307 0.3978 0.0310 0.039 Uiso 1 1 calc R
C4 C 0.1805(2) 0.47958(11) 0.07589(11) 0.0382(4) Uani 1 1 d .
H4 H 0.1470 0.5125 0.0295 0.046 Uiso 1 1 calc R
C5 C 0.1162(2) 0.50065(11) 0.14143(12) 0.0398(4) Uani 1 1 d .
H5 H 0.0361 0.5461 0.1397 0.048 Uiso 1 1 calc R
C6 C 0.1711(2) 0.45418(11) 0.20879(11) 0.0325(4) Uani 1 1 d .
H6 H 0.1271 0.4679 0.2537 0.039 Uiso 1 1 calc R
C7 C 0.29067(19) 0.38684(10) 0.21344(9) 0.0257(3) Uani 1 1 d .
C8 C 0.34210(19) 0.34321(10) 0.28766(9) 0.0260(3) Uani 1 1 d .
H8 H 0.2762 0.3533 0.3260 0.031 Uiso 1 1 calc R
N9 N 0.46960(16) 0.29197(9) 0.30602(7) 0.0252(3) Uani 1 1 d .
C10 C 0.4978(2) 0.24981(12) 0.38222(9) 0.0323(4) Uani 1 1 d .
H10A H 0.4026 0.2635 0.4080 0.039 Uiso 1 1 calc R
H10B H 0.6031 0.2727 0.4153 0.039 Uiso 1 1 calc R
C11 C 0.5126(3) 0.15187(13) 0.37486(10) 0.0423(4) Uani 1 1 d .
H11A H 0.4510 0.1242 0.4118 0.051 Uiso 1 1 calc R
H11B H 0.6334 0.1357 0.3910 0.051 Uiso 1 1 calc R
C12 C 0.4450(2) 0.11459(12) 0.29365(10) 0.0342(4) Uani 1 1 d .
H12A H 0.4285 0.0514 0.2977 0.041 Uiso 1 1 calc R
H12B H 0.3337 0.1409 0.2715 0.041 Uiso 1 1 calc R
N13 N 0.56433(16) 0.13161(9) 0.24066(8) 0.0251(3) Uani 1 1 d D
C14 C 0.5020(2) 0.09010(11) 0.16503(10) 0.0322(4) Uani 1 1 d .
H14A H 0.4010 0.1218 0.1371 0.039 Uiso 1 1 calc R
H14B H 0.4665 0.0302 0.1738 0.039 Uiso 1 1 calc R
C15 C 0.6336(2) 0.08759(12) 0.11419(10) 0.0366(4) Uani 1 1 d .
H15A H 0.7361 0.0586 0.1440 0.044 Uiso 1 1 calc R
H15B H 0.5890 0.0511 0.0682 0.044 Uiso 1 1 calc R
C16 C 0.6864(2) 0.17373(12) 0.08548(9) 0.0326(4) Uani 1 1 d .
H16A H 0.7563 0.1624 0.0462 0.039 Uiso 1 1 calc R
H16B H 0.5831 0.2045 0.0587 0.039 Uiso 1 1 calc R
N17 N 0.78283(17) 0.23215(9) 0.14585(8) 0.0283(3) Uani 1 1 d .
C18 C 0.8112(3) 0.31337(12) 0.10575(11) 0.0410(4) Uani 1 1 d .
H18A H 0.8873 0.3510 0.1420 0.049 Uiso 1 1 calc R
H18B H 0.7027 0.3428 0.0877 0.049 Uiso 1 1 calc R
H18C H 0.8625 0.3001 0.0610 0.049 Uiso 1 1 calc R
C19 C 0.9495(2) 0.19343(14) 0.17931(11) 0.0401(4) Uani 1 1 d .
H19A H 1.0056 0.1761 0.1371 0.048 Uiso 1 1 calc R
H19B H 0.9335 0.1425 0.2104 0.048 Uiso 1 1 calc R
H19C H 1.0198 0.2360 0.2126 0.048 Uiso 1 1 calc R
O20 O 0.82963(13) 0.23340(7) 0.32240(6) 0.0233(2) Uani 1 1 d .
C21 C 0.92437(17) 0.28414(9) 0.37049(8) 0.0191(3) Uani 1 1 d .
C22 C 1.04228(19) 0.24842(10) 0.43508(8) 0.0227(3) Uani 1 1 d .
H22 H 1.0491 0.1874 0.4412 0.027 Uiso 1 1 calc R
C23 C 1.14564(19) 0.29988(11) 0.48838(8) 0.0256(3) Uani 1 1 d .
H23 H 1.2223 0.2737 0.5304 0.031 Uiso 1 1 calc R
C24 C 1.1406(2) 0.39037(11) 0.48211(9) 0.0284(3) Uani 1 1 d .
H24 H 1.2124 0.4254 0.5194 0.034 Uiso 1 1 calc R
C25 C 1.02972(19) 0.42712(10) 0.42105(9) 0.0254(3) Uani 1 1 d .
H25 H 1.0253 0.4884 0.4166 0.031 Uiso 1 1 calc R
C26 C 0.92181(17) 0.37661(9) 0.36459(8) 0.0204(3) Uani 1 1 d .
C27 C 0.81669(18) 0.42214(10) 0.30133(9) 0.0239(3) Uani 1 1 d .
H27 H 0.8267 0.4834 0.3030 0.029 Uiso 1 1 calc R
O28 O 0.71477(13) 0.39254(7) 0.24491(6) 0.0271(2) Uani 1 1 d .
H13 H 0.6646(16) 0.1056(12) 0.2595(11) 0.035(5) Uiso 1 1 d D

loop_
_atom_site_aniso_label
_atom_site_aniso_U_11
_atom_site_aniso_U_22
_atom_site_aniso_U_33
_atom_site_aniso_U_23
_atom_site_aniso_U_13
_atom_site_aniso_U_12
Ni 0.01621(9) 0.02268(10) 0.01663(9) -0.00007(7) 0.00129(6) 0.00208(7)
O1 0.0258(5) 0.0327(6) 0.0214(5) -0.0039(4) -0.0021(4) 0.0075(5)
C2 0.0193(7) 0.0255(7) 0.0258(7) -0.0022(6) -0.0042(5) -0.0016(6)
C3 0.0310(8) 0.0346(9) 0.0272(8) -0.0001(7) -0.0060(6) -0.0013(7)
C4 0.0334(9) 0.0292(8) 0.0433(10) 0.0071(7) -0.0128(8) -0.0025(7)
C5 0.0271(8) 0.0247(8) 0.0618(12) 0.0012(8) -0.0043(8) 0.0029(7)
C6 0.0230(7) 0.0258(8) 0.0473(10) -0.0068(7) 0.0042(7) -0.0005(6)
C7 0.0189(7) 0.0238(7) 0.0324(8) -0.0051(6) 0.0004(6) -0.0021(6)
C8 0.0216(7) 0.0285(8) 0.0289(8) -0.0073(6) 0.0075(6) -0.0006(6)
N9 0.0233(6) 0.0308(7) 0.0210(6) -0.0039(5) 0.0036(5) 0.0006(5)
C10 0.0309(8) 0.0459(10) 0.0214(7) -0.0007(7) 0.0088(6) 0.0053(7)
C11 0.0593(12) 0.0438(10) 0.0266(9) 0.0082(8) 0.0154(8) 0.0030(9)
C12 0.0380(9) 0.0337(9) 0.0328(9) 0.0023(7) 0.0115(7) -0.0057(7)
N13 0.0222(6) 0.0269(6) 0.0242(6) -0.0010(5) -0.0001(5) 0.0015(5)
C14 0.0326(8) 0.0309(8) 0.0298(8) -0.0070(7) -0.0016(7) -0.0048(7)
C15 0.0438(10) 0.0339(9) 0.0317(9) -0.0099(7) 0.0073(7) 0.0036(8)
C16 0.0373(9) 0.0389(9) 0.0223(8) -0.0053(7) 0.0074(7) 0.0059(7)
N17 0.0262(7) 0.0345(7) 0.0252(7) -0.0009(6) 0.0071(5) 0.0024(6)
C18 0.0499(11) 0.0421(10) 0.0369(10) 0.0024(8) 0.0231(8) -0.0042(9)
C19 0.0249(8) 0.0599(12) 0.0376(10) -0.0025(9) 0.0111(7) 0.0083(8)
O20 0.0219(5) 0.0211(5) 0.0236(5) -0.0014(4) -0.0029(4) 0.0013(4)
C21 0.0163(6) 0.0240(7) 0.0178(6) -0.0010(5) 0.0050(5) 0.0015(5)
C22 0.0227(7) 0.0239(7) 0.0210(7) 0.0018(5) 0.0032(6) 0.0021(6)
C23 0.0224(7) 0.0356(8) 0.0176(7) 0.0007(6) 0.0016(5) 0.0013(6)
C24 0.0275(8) 0.0341(8) 0.0227(8) -0.0079(6) 0.0027(6) -0.0053(6)
C25 0.0265(7) 0.0242(7) 0.0262(7) -0.0043(6) 0.0068(6) -0.0012(6)
C26 0.0178(6) 0.0234(7) 0.0205(7) -0.0017(5) 0.0052(5) 0.0023(5)
C27 0.0208(7) 0.0211(7) 0.0301(8) 0.0004(6) 0.0058(6) 0.0031(6)
O28 0.0245(5) 0.0249(5) 0.0291(6) 0.0033(4) -0.0009(4) 0.0025(4)

loop_
_atom_type_symbol
_atom_type_description
_atom_type_scat_dispersion_real
_atom_type_scat_dispersion_imag
_atom_type_scat_source
C C 0.0033 0.0016 'International Tables Vol C Tables 4.2.6.8 and 6.1.1.4'
H H 0.0000 0.0000 'International Tables Vol C Tables 4.2.6.8 and 6.1.1.4'
N N 0.0061 0.0033 'International Tables Vol C Tables 4.2.6.8 and 6.1.1.4'
O O 0.0106 0.0060 'International Tables Vol C Tables 4.2.6.8 and 6.1.1.4'
Ni Ni 0.3393 1.1124 'International Tables Vol C Tables 4.2.6.8 and 6.1.1.4'

loop_
_geom_angle_atom_site_label_1
_geom_angle_atom_site_label_2
_geom_angle_atom_site_label_3
_geom_angle
O1 Ni O20 175.98(5)
O1 Ni N9 88.22(5)
O20 Ni N9 94.63(5)
O1 Ni O28 89.38(4)
O20 Ni O28 87.90(4)
N9 Ni O28 87.95(5)
O1 Ni N13 97.75(5)
O20 Ni N13 85.18(5)
N9 Ni N13 88.19(5)
O28 Ni N13 171.77(5)
O1 Ni N17 85.37(5)
O20 Ni N17 91.84(5)
N9 Ni N17 173.40(5)
O28 Ni N17 93.57(5)
N13 Ni N17 91.09(5)
C2 O1 Ni 122.61(9)
O1 C2 C3 119.99(15)
O1 C2 C7 123.40(14)
C3 C2 C7 116.59(14)
C4 C3 C2 122.07(17)
C4 C3 H3 119.0
C2 C3 H3 119.0
C3 C4 C5 121.03(17)
C3 C4 H4 119.5
C5 C4 H4 119.5
C6 C5 C4 118.46(16)
C6 C5 H5 120.8
C4 C5 H5 120.8
C5 C6 C7 122.16(17)
C5 C6 H6 118.9
C7 C6 H6 118.9
C6 C7 C2 119.56(15)
C6 C7 C8 117.59(15)
C2 C7 C8 122.80(14)
N9 C8 C7 125.43(14)
N9 C8 H8 117.3
C7 C8 H8 117.3
C8 N9 C10 118.12(13)
C8 N9 Ni 124.25(11)
C10 N9 Ni 117.61(10)
N9 C10 C11 111.44(13)
N9 C10 H10A 109.3
C11 C10 H10A 109.3
N9 C10 H10B 109.3
C11 C10 H10B 109.3
H10A C10 H10B 108.0
C10 C11 C12 115.69(15)
C10 C11 H11A 108.4
C12 C11 H11A 108.4
C10 C11 H11B 108.4
C12 C11 H11B 108.4
H11A C11 H11B 107.4
N13 C12 C11 111.11(14)
N13 C12 H12A 109.4
C11 C12 H12A 109.4
N13 C12 H12B 109.4
C11 C12 H12B 109.4
H12A C12 H12B 108.0
C14 N13 C12 109.84(13)
C14 N13 Ni 114.62(10)
C12 N13 Ni 114.43(10)
C14 N13 H13 104.6(12)
C12 N13 H13 109.7(12)
Ni N13 H13 102.8(13)
N13 C14 C15 112.90(14)
N13 C14 H14A 109.0
C15 C14 H14A 109.0
N13 C14 H14B 109.0
C15 C14 H14B 109.0
H14A C14 H14B 107.8
C16 C15 C14 116.72(14)
C16 C15 H15A 108.1
C14 C15 H15A 108.1
C16 C15 H15B 108.1
C14 C15 H15B 108.1
H15A C15 H15B 107.3
N17 C16 C15 116.11(14)
N17 C16 H16A 108.3
C15 C16 H16A 108.3
N17 C16 H16B 108.3
C15 C16 H16B 108.3
H16A C16 H16B 107.4
C18 N17 C19 108.40(14)
C18 N17 C16 106.69(13)
C19 N17 C16 109.78(14)
C18 N17 Ni 108.12(10)
C19 N17 Ni 113.19(10)
C16 N17 Ni 110.42(10)
N17 C18 H18A 109.5
N17 C18 H18B 109.5
H18A C18 H18B 109.5
N17 C18 H18C 109.5
H18A C18 H18C 109.5
H18B C18 H18C 109.5
N17 C19 H19A 109.5
N17 C19 H19B 109.5
H19A C19 H19B 109.5
N17 C19 H19C 109.5
H19A C19 H19C 109.5
H19B C19 H19C 109.5
C21 O20 Ni 129.20(9)
O20 C21 C26 124.36(13)
O20 C21 C22 119.60(13)
C26 C21 C22 116.04(13)
C23 C22 C21 121.87(14)
C23 C22 H22 119.1
C21 C22 H22 119.1
C22 C23 C24 121.38(14)
C22 C23 H23 119.3
C24 C23 H23 119.3
C25 C24 C23 118.58(14)
C25 C24 H24 120.7
C23 C24 H24 120.7
C24 C25 C26 121.93(14)
C24 C25 H25 119.0
C26 C25 H25 119.0
C25 C26 C21 120.20(13)
C25 C26 C27 116.92(13)
C21 C26 C27 122.85(13)
O28 C27 C26 128.86(14)
O28 C27 H27 115.6
C26 C27 H27 115.6
C27 O28 Ni 124.65(10)

loop_
_geom_bond_atom_site_label_1
_geom_bond_atom_site_label_2
_geom_bond_distance
Ni O1 2.0078(10)
Ni O20 2.0284(10)
Ni N9 2.0507(13)
Ni O28 2.1062(11)
Ni N13 2.1119(13)
Ni N17 2.1979(13)
O1 C2 1.2957(19)
C2 C3 1.417(2)
C2 C7 1.426(2)
C3 C4 1.378(3)
C3 H3 0.9500
C4 C5 1.391(3)
C4 H4 0.9500
C5 C6 1.375(3)
C5 H5 0.9500
C6 C7 1.410(2)
C6 H6 0.9500
C7 C8 1.448(2)
C8 N9 1.286(2)
C8 H8 0.9500
N9 C10 1.461(2)
C10 C11 1.526(3)
C10 H10A 0.9900
C10 H10B 0.9900
C11 C12 1.529(3)
C11 H11A 0.9900
C11 H11B 0.9900
C12 N13 1.490(2)
C12 H12A 0.9900
C12 H12B 0.9900
N13 C14 1.466(2)
N13 H13 0.903(9)
C14 C15 1.518(2)
C14 H14A 0.9900
C14 H14B 0.9900
C15 C16 1.514(3)
C15 H15A 0.9900
C15 H15B 0.9900
C16 N17 1.484(2)
C16 H16A 0.9900
C16 H16B 0.9900
N17 C18 1.479(2)
N17 C19 1.479(2)
C18 H18A 0.9800
C18 H18B 0.9800
C18 H18C 0.9800
C19 H19A 0.9800
C19 H19B 0.9800
C19 H19C 0.9800
O20 C21 1.2830(17)
C21 C26 1.432(2)
C21 C22 1.432(2)
C22 C23 1.372(2)
C22 H22 0.9500
C23 C24 1.403(2)
C23 H23 0.9500
C24 C25 1.370(2)
C24 H24 0.9500
C25 C26 1.412(2)
C25 H25 0.9500
C26 C27 1.435(2)
C27 O28 1.2371(18)
C27 H27 0.9500

loop_
_geom_hbond_atom_site_label_D
_geom_hbond_atom_site_label_H
_geom_hbond_atom_site_label_A
_geom_hbond_distance_DH
_geom_hbond_distance_HA
_geom_hbond_distance_DA
_geom_hbond_angle_DHA
C11 H11B O20 0.99 2.65 3.151(2) 111.8
C16 H16B O1 0.99 2.45 3.009(2) 115.0
C18 H18B O1 0.98 2.53 3.124(2) 118.7
